data_2311641
loop_
_publ_author_name
'Tawfiq, Kinaan M.'
'Miller, Gary J.'
'Al-Jeboori, Mohamad J'
'Fennell, Paul S.'
'Coles, Simon J.'
'Tizzard, Graham J.'
'Wilson, Claire'
'Potgieter, Herman'

_publ_section_title
;
 Comparison of the structural motifs and packing arrangements of six novel
 derivatives and one polymorph of
 2-(1-phenyl-1H-1,2,3-triazol-4-yl)pyridine.
;
_journal_coeditor_code EB5029
_journal_issue 'Pt 2'
_journal_name_full 'Acta crystallographica Section B, Structural science, crystal engineering and materials'
_journal_page_first 379
_journal_page_last 389
_journal_paper_doi 10.1107/S2052520614001152
_journal_volume 70
_journal_year 2014
_chemical_formula_moiety 'C14 H10 N4 O2'
_chemical_formula_sum 'C14 H10 N4 O2'
_chemical_formula_weight 266.26
_chemical_name_common
;
'4-(4-(pyridin-2-yl)-1H-1,2,3-triazol-1-yl) benzoic acid'
;
_space_group_crystal_system monoclinic
_space_group_IT_number 14
_space_group_name_Hall '-P 2ybc'
_space_group_name_H-M_alt 'P 1 21/c 1'
_atom_sites_solution_hydrogens geom
_atom_sites_solution_primary direct
_atom_sites_solution_secondary difmap
_audit_creation_method
;
  Olex2 1.1
  (compiled 2011.11.01 svn.r2039, GUI svn.r3906)
;
_cell_angle_alpha 90.00
_cell_angle_beta 90.121(6)
_cell_angle_gamma 90.00
_cell_formula_units_Z 4
_cell_length_a 10.5970(17)
_cell_length_b 14.471(2)
_cell_length_c 7.7343(12)
_cell_measurement_reflns_used 3755
_cell_measurement_temperature 100
_cell_measurement_theta_max 27.5
_cell_measurement_theta_min 3.4
_cell_volume 1186.0(3)
_computing_cell_refinement
;
CrystalClear-SM Expert 2.0 r13 (Rigaku, 2011)
;
_computing_data_collection
;
CrystalClear-SM Expert 2.0 r13 (Rigaku, 2011)
;
_computing_data_reduction
;
CrystalClear-SM Expert 2.0 r13 (Rigaku, 2011)
;
_computing_molecular_graphics
;
O. V. Dolomanov, L. J. Bourhis, R. J. Gildea, J. A. K. Howard and H. Puschmann,
OLEX2: a complete structure solution, refinement and analysis program.
J. Appl. Cryst. (2009). 42, 339-341.
;
_computing_publication_material
;
O. V. Dolomanov, L. J. Bourhis, R. J. Gildea, J. A. K. Howard and H. Puschmann,
OLEX2: a complete structure solution, refinement and analysis program.
J. Appl. Cryst. (2009). 42, 339-341.
;
_computing_structure_refinement
;
SHELXL, G.M. Sheldrick, Acta Cryst.
2008). A64, 112-122
;
_computing_structure_solution
;
SHELXS, G.M. Sheldrick, Acta Cryst.
(2008). A64, 112-122
;
_diffrn_ambient_temperature 100(2)
_diffrn_detector_area_resol_mean 28.5714
_diffrn_measured_fraction_theta_full 0.994
_diffrn_measured_fraction_theta_max 0.994
_diffrn_measurement_device 'four-circle \k goniometer'
_diffrn_measurement_device_type 'Rigaku AFC12 (Right)'
_diffrn_measurement_method 'profile data from \w-scans'
_diffrn_radiation_type MoK\a
_diffrn_radiation_wavelength 0.71075
_diffrn_reflns_av_R_equivalents 0.0576
_diffrn_reflns_limit_h_max 13
_diffrn_reflns_limit_h_min -13
_diffrn_reflns_limit_k_max 18
_diffrn_reflns_limit_k_min -17
_diffrn_reflns_limit_l_max 9
_diffrn_reflns_limit_l_min -10
_diffrn_reflns_number 5844
_diffrn_reflns_theta_full 27.48
_diffrn_reflns_theta_max 27.48
_diffrn_reflns_theta_min 3.41
_exptl_absorpt_coefficient_mu 0.105
_exptl_absorpt_correction_T_max 1.000
_exptl_absorpt_correction_T_min 0.516
_exptl_absorpt_correction_type multi-scan
_exptl_absorpt_process_details
;
CrystalClear-SM Expert 2.0 r13 (Rigaku, 2011)
;
_exptl_crystal_colour Colourless
_exptl_crystal_density_diffrn 1.491
_exptl_crystal_density_method 'not measured'
_exptl_crystal_description 'hexagonal tablet'
_exptl_crystal_F_000 552
_exptl_crystal_size_max 0.12
_exptl_crystal_size_mid 0.12
_exptl_crystal_size_min 0.03
_refine_diff_density_max 0.340
_refine_diff_density_min -0.293
_refine_ls_extinction_method none
_refine_ls_goodness_of_fit_ref 1.046
_refine_ls_hydrogen_treatment constr
_refine_ls_matrix_type full
_refine_ls_number_parameters 182
_refine_ls_number_reflns 2705
_refine_ls_number_restraints 0
_refine_ls_restrained_S_all 1.046
_refine_ls_R_factor_all 0.0966
_refine_ls_R_factor_gt 0.0624
_refine_ls_shift/su_max 0.000
_refine_ls_shift/su_mean 0.000
_refine_ls_structure_factor_coef Fsqd
_refine_ls_weighting_details 'calc w=1/[\s^2^(Fo^2^)+(0.0647P)^2^+0.6263P] where P=(Fo^2^+2Fc^2^)/3'
_refine_ls_weighting_scheme calc
_refine_ls_wR_factor_gt 0.1419
_refine_ls_wR_factor_ref 0.1606
_reflns_number_gt 1862
_reflns_number_total 2705
_reflns_threshold_expression >2\s(I)
_cod_data_source_file eb5029sup1.cif
_cod_data_source_block L11
_cod_database_code 2311641

loop_
_space_group_symop_id
_space_group_symop_operation_xyz
1 'x, y, z'
2 '-x, y+1/2, -z+1/2'
3 '-x, -y, -z'
4 'x, -y-1/2, z-1/2'

loop_
_atom_site_type_symbol
_atom_site_label
_atom_site_fract_x
_atom_site_fract_y
_atom_site_fract_z
_atom_site_U_iso_or_equiv
_atom_site_adp_type
_atom_site_calc_flag
_atom_site_refinement_flags
_atom_site_occupancy
_atom_site_symmetry_multiplicity
O O1 0.29090(16) 0.26161(12) 0.0038(2) 0.0252(4) Uani d . 1 1
H H1 0.2269 0.2748 0.0578 0.038 Uiso calc R 1 1
O O2 0.23870(16) 0.11779(12) 0.0831(2) 0.0257(4) Uani d . 1 1
N N1 0.90055(18) -0.17000(14) -0.6767(2) 0.0189(4) Uani d . 1 1
N N8 0.8241(2) 0.07445(15) -0.6588(3) 0.0267(5) Uani d . 1 1
N N9 0.7414(2) 0.11677(14) -0.5638(3) 0.0254(5) Uani d . 1 1
N N10 0.69803(18) 0.05483(13) -0.4468(2) 0.0196(4) Uani d . 1 1
C C2 0.9784(2) -0.22820(18) -0.7587(3) 0.0242(6) Uani d . 1 1
H H2 0.9651 -0.2914 -0.7470 0.029 Uiso calc R 1 1
C C3 1.0777(2) -0.19837(18) -0.8600(3) 0.0257(6) Uani d . 1 1
H H3 1.1302 -0.2407 -0.9147 0.031 Uiso calc R 1 1
C C4 1.0974(2) -0.10506(18) -0.8783(3) 0.0239(6) Uani d . 1 1
H H4 1.1631 -0.0833 -0.9466 0.029 Uiso calc R 1 1
C C5 1.0188(2) -0.04411(17) -0.7942(3) 0.0214(5) Uani d . 1 1
H H5 1.0311 0.0193 -0.8042 0.026 Uiso calc R 1 1
C C6 0.9201(2) -0.07900(16) -0.6936(3) 0.0179(5) Uani d . 1 1
C C7 0.8345(2) -0.01517(17) -0.6054(3) 0.0190(5) Uani d . 1 1
C C11 0.7529(2) -0.02822(16) -0.4690(3) 0.0170(5) Uani d . 1 1
H H11 0.7389 -0.0822 -0.4065 0.020 Uiso calc R 1 1
C C12 0.6029(2) 0.08282(17) -0.3278(3) 0.0184(5) Uani d . 1 1
C C13 0.5173(2) 0.01886(17) -0.2646(3) 0.0186(5) Uani d . 1 1
H H13 0.5236 -0.0430 -0.2957 0.022 Uiso calc R 1 1
C C14 0.4221(2) 0.04811(17) -0.1543(3) 0.0193(5) Uani d . 1 1
H H14 0.3648 0.0056 -0.1102 0.023 Uiso calc R 1 1
C C15 0.4124(2) 0.14079(16) -0.1097(3) 0.0194(5) Uani d . 1 1
C C16 0.5004(2) 0.20375(17) -0.1718(3) 0.0224(5) Uani d . 1 1
H H16 0.4944 0.2657 -0.1406 0.027 Uiso calc R 1 1
C C17 0.5967(2) 0.17520(17) -0.2796(3) 0.0215(5) Uani d . 1 1
H H17 0.6565 0.2172 -0.3193 0.026 Uiso calc R 1 1
C C18 0.3052(2) 0.17172(17) 0.0019(3) 0.0186(5) Uani d . 1 1

loop_
_atom_site_aniso_label
_atom_site_aniso_U_11
_atom_site_aniso_U_22
_atom_site_aniso_U_33
_atom_site_aniso_U_12
_atom_site_aniso_U_13
_atom_site_aniso_U_23
O1 0.0253(9) 0.0216(10) 0.0286(10) 0.0029(7) 0.0103(7) -0.0023(7)
O2 0.0269(9) 0.0255(10) 0.0246(9) 0.0007(8) 0.0071(7) 0.0027(8)
N1 0.0208(10) 0.0183(10) 0.0176(9) -0.0001(8) 0.0009(8) 0.0002(8)
N8 0.0290(11) 0.0205(12) 0.0307(11) 0.0010(9) 0.0102(9) 0.0002(9)
N9 0.0293(11) 0.0189(11) 0.0279(11) 0.0022(9) 0.0118(9) 0.0011(9)
N10 0.0213(10) 0.0180(11) 0.0194(9) -0.0003(8) 0.0037(8) 0.0003(8)
C2 0.0272(13) 0.0204(13) 0.0250(12) 0.0021(10) -0.0023(10) -0.0017(10)
C3 0.0246(12) 0.0306(15) 0.0221(12) 0.0098(11) 0.0015(10) -0.0016(11)
C4 0.0186(12) 0.0343(15) 0.0189(12) 0.0004(11) 0.0049(9) 0.0053(11)
C5 0.0229(12) 0.0197(13) 0.0217(11) -0.0031(10) -0.0030(10) 0.0022(10)
C6 0.0175(11) 0.0206(13) 0.0157(10) 0.0027(10) -0.0019(9) -0.0004(9)
C7 0.0186(11) 0.0190(13) 0.0193(11) -0.0024(9) -0.0002(9) -0.0003(9)
C11 0.0198(11) 0.0141(12) 0.0172(10) -0.0003(9) 0.0002(9) 0.0023(9)
C12 0.0171(11) 0.0199(13) 0.0181(11) 0.0032(9) 0.0002(9) -0.0016(9)
C13 0.0212(12) 0.0176(12) 0.0172(11) 0.0017(9) 0.0008(9) -0.0025(9)
C14 0.0189(11) 0.0213(13) 0.0176(11) -0.0005(10) -0.0010(9) 0.0014(9)
C15 0.0195(11) 0.0221(13) 0.0165(11) 0.0034(10) -0.0007(9) -0.0010(9)
C16 0.0226(12) 0.0186(13) 0.0260(12) 0.0029(10) 0.0019(10) -0.0037(10)
C17 0.0208(12) 0.0185(12) 0.0253(12) -0.0010(10) 0.0035(10) -0.0012(10)
C18 0.0188(11) 0.0192(12) 0.0178(11) 0.0014(10) -0.0029(9) 0.0000(10)

loop_
_atom_type_symbol
_atom_type_description
_atom_type_scat_dispersion_real
_atom_type_scat_dispersion_imag
_atom_type_scat_source
C C 0.0033 0.0016 'International Tables Vol C Tables 4.2.6.8 and 6.1.1.4'
H H 0.0000 0.0000 'International Tables Vol C Tables 4.2.6.8 and 6.1.1.4'
N N 0.0061 0.0033 'International Tables Vol C Tables 4.2.6.8 and 6.1.1.4'
O O 0.0106 0.0060 'International Tables Vol C Tables 4.2.6.8 and 6.1.1.4'

loop_
_geom_angle_atom_site_label_1
_geom_angle_atom_site_label_2
_geom_angle_atom_site_label_3
_geom_angle
C18 O1 H1 109.5
C6 N1 C2 118.5(2)
N9 N8 C7 109.3(2)
N8 N9 N10 107.24(19)
N9 N10 C12 118.98(19)
C11 N10 N9 111.00(19)
C11 N10 C12 130.0(2)
N1 C2 H2 118.6
N1 C2 C3 122.8(2)
C3 C2 H2 118.6
C2 C3 H3 120.6
C4 C3 C2 118.8(2)
C4 C3 H3 120.6
C3 C4 H4 120.4
C3 C4 C5 119.3(2)
C5 C4 H4 120.4
C4 C5 H5 120.5
C4 C5 C6 119.0(2)
C6 C5 H5 120.5
N1 C6 C5 121.6(2)
N1 C6 C7 118.6(2)
C5 C6 C7 119.7(2)
N8 C7 C6 120.5(2)
N8 C7 C11 108.2(2)
C11 C7 C6 131.3(2)
N10 C11 C7 104.3(2)
N10 C11 H11 127.8
C7 C11 H11 127.8
C13 C12 N10 120.2(2)
C13 C12 C17 121.1(2)
C17 C12 N10 118.7(2)
C12 C13 H13 120.3
C12 C13 C14 119.3(2)
C14 C13 H13 120.3
C13 C14 H14 120.0
C13 C14 C15 120.1(2)
C15 C14 H14 120.0
C14 C15 C16 119.8(2)
C14 C15 C18 119.2(2)
C16 C15 C18 120.9(2)
C15 C16 H16 119.7
C17 C16 C15 120.6(2)
C17 C16 H16 119.7
C12 C17 H17 120.5
C16 C17 C12 119.0(2)
C16 C17 H17 120.5
O1 C18 C15 113.0(2)
O2 C18 O1 124.1(2)
O2 C18 C15 122.9(2)

loop_
_geom_bond_atom_site_label_1
_geom_bond_atom_site_label_2
_geom_bond_distance
O1 H1 0.8200
O1 C18 1.310(3)
O2 C18 1.226(3)
N1 C2 1.340(3)
N1 C6 1.339(3)
N8 N9 1.299(3)
N8 C7 1.366(3)
N9 N10 1.355(3)
N10 C11 1.346(3)
N10 C12 1.425(3)
C2 H2 0.9300
C2 C3 1.382(3)
C3 H3 0.9300
C3 C4 1.374(4)
C4 H4 0.9300
C4 C5 1.377(3)
C5 H5 0.9300
C5 C6 1.399(3)
C6 C7 1.465(3)
C7 C11 1.378(3)
C11 H11 0.9300
C12 C13 1.386(3)
C12 C17 1.389(3)
C13 H13 0.9300
C13 C14 1.388(3)
C14 H14 0.9300
C14 C15 1.389(3)
C15 C16 1.390(3)
C15 C18 1.497(3)
C16 H16 0.9300
C16 C17 1.382(3)
C17 H17 0.9300

loop_
_geom_hbond_atom_site_label_D
_geom_hbond_atom_site_label_H
_geom_hbond_atom_site_label_A
_geom_hbond_site_symmetry_A
_geom_hbond_distance_DH
_geom_hbond_distance_HA
_geom_hbond_distance_DA
_geom_hbond_angle_DHA
O1 H1 N1 2_654 0.82 1.82 2.626(3) 167.2

loop_
_geom_torsion_atom_site_label_1
_geom_torsion_atom_site_label_2
_geom_torsion_atom_site_label_3
_geom_torsion_atom_site_label_4
_geom_torsion
N1 C2 C3 C4 -0.3(4)
N1 C6 C7 N8 -159.3(2)
N1 C6 C7 C11 19.2(4)
N8 N9 N10 C11 -0.7(3)
N8 N9 N10 C12 -178.44(19)
N8 C7 C11 N10 -0.4(2)
N9 N8 C7 C6 178.8(2)
N9 N8 C7 C11 0.0(3)
N9 N10 C11 C7 0.7(2)
N9 N10 C12 C13 150.4(2)
N9 N10 C12 C17 -28.5(3)
N10 C12 C13 C14 -177.40(19)
N10 C12 C17 C16 176.4(2)
C2 N1 C6 C5 0.2(3)
C2 N1 C6 C7 179.45(19)
C2 C3 C4 C5 0.6(3)
C3 C4 C5 C6 -0.6(3)
C4 C5 C6 N1 0.2(3)
C4 C5 C6 C7 -179.1(2)
C5 C6 C7 N8 20.0(3)
C5 C6 C7 C11 -161.5(2)
C6 N1 C2 C3 -0.1(3)
C6 C7 C11 N10 -179.1(2)
C7 N8 N9 N10 0.4(3)
C11 N10 C12 C13 -26.9(3)
C11 N10 C12 C17 154.2(2)
C12 N10 C11 C7 178.1(2)
C12 C13 C14 C15 0.7(3)
C13 C12 C17 C16 -2.4(3)
C13 C14 C15 C16 -1.8(3)
C13 C14 C15 C18 176.8(2)
C14 C15 C16 C17 0.9(3)
C14 C15 C18 O1 -166.1(2)
C14 C15 C18 O2 14.2(3)
C15 C16 C17 C12 1.3(3)
C16 C15 C18 O1 12.5(3)
C16 C15 C18 O2 -167.1(2)
C17 C12 C13 C14 1.5(3)
C18 C15 C16 C17 -177.8(2)
